data_4306746
loop_
_publ_author_name
'Alen Hadzovic'
'Datong Song'

_publ_section_title
;
Syntheses, Structures, and Reactivities of Novel Palladium
\b-Diiminato-Acetate Complexes
;
_journal_name_full 'Inorganic Chemistry'
_journal_page_first 12010
_journal_page_last 12017
_journal_paper_doi 10.1021/ic801557c
_journal_volume 47
_journal_year 2008
_chemical_formula_moiety 'C42 H46 N4 O8 Pd2 Zn, C4 H8 O'
_chemical_formula_sum 'C46 H54 N4 O9 Pd2 Zn'
_chemical_formula_weight 1085.16
_chemical_name_systematic
; 
 ? 
;
_space_group_IT_number 60
_symmetry_cell_setting orthorhombic
_symmetry_space_group_name_Hall '-P 2n 2ab'
_symmetry_space_group_name_H-M 'P b c n'
_atom_sites_solution_hydrogens geom
_atom_sites_solution_primary direct
_atom_sites_solution_secondary difmap
_audit_creation_method SHELXL-97
_cell_angle_alpha 90.00
_cell_angle_beta 90.00
_cell_angle_gamma 90.00
_cell_formula_units_Z 8
_cell_length_a 28.9299(8)
_cell_length_b 17.8215(5)
_cell_length_c 17.8255(5)
_cell_measurement_reflns_used 7951
_cell_measurement_temperature 150(2)
_cell_measurement_theta_max 25.00
_cell_measurement_theta_min 2.92
_cell_volume 9190.4(4)
_computing_structure_refinement 'SHELXL-97 (Sheldrick, 1997)'
_computing_structure_solution 'SHELXS-97 (Sheldrick, 1990)'
_diffrn_ambient_temperature 150(2)
_diffrn_measured_fraction_theta_full 0.982
_diffrn_measured_fraction_theta_max 0.982
_diffrn_radiation_monochromator graphite
_diffrn_radiation_source 'fine-focus sealed tube'
_diffrn_radiation_type MoK\a
_diffrn_radiation_wavelength 0.71073
_diffrn_reflns_av_R_equivalents 0.1105
_diffrn_reflns_av_sigmaI/netI 0.0709
_diffrn_reflns_limit_h_max 34
_diffrn_reflns_limit_h_min -34
_diffrn_reflns_limit_k_max 21
_diffrn_reflns_limit_k_min -21
_diffrn_reflns_limit_l_max 20
_diffrn_reflns_limit_l_min -20
_diffrn_reflns_number 43705
_diffrn_reflns_theta_full 25.00
_diffrn_reflns_theta_max 25.00
_diffrn_reflns_theta_min 2.92
_exptl_absorpt_coefficient_mu 1.350
_exptl_absorpt_correction_T_max 0.898
_exptl_absorpt_correction_T_min 0.572
_exptl_absorpt_correction_type multi-scan
_exptl_absorpt_process_details
;
multi-scan from symetry-related measurements
Sortav (blessing 1995)
;
_exptl_crystal_colour red
_exptl_crystal_density_diffrn 1.568
_exptl_crystal_density_method 'not measured'
_exptl_crystal_description prism
_exptl_crystal_F_000 4416
_exptl_crystal_size_max 0.30
_exptl_crystal_size_mid 0.10
_exptl_crystal_size_min 0.08
_refine_diff_density_max 1.357
_refine_diff_density_min -0.845
_refine_diff_density_rms 0.119
_refine_ls_extinction_method none
_refine_ls_goodness_of_fit_ref 1.038
_refine_ls_hydrogen_treatment constr
_refine_ls_matrix_type full
_refine_ls_number_parameters 567
_refine_ls_number_reflns 7951
_refine_ls_number_restraints 0
_refine_ls_restrained_S_all 1.038
_refine_ls_R_factor_all 0.0911
_refine_ls_R_factor_gt 0.0511
_refine_ls_shift/su_max 0.000
_refine_ls_shift/su_mean 0.000
_refine_ls_structure_factor_coef Fsqd
_refine_ls_weighting_details 'calc w=1/[\s^2^(Fo^2^)+(0.0659P)^2^+9.2620P] where P=(Fo^2^+2Fc^2^)/3'
_refine_ls_weighting_scheme calc
_refine_ls_wR_factor_gt 0.1152
_refine_ls_wR_factor_ref 0.1396
_reflns_number_gt 5291
_reflns_number_total 7951
_reflns_threshold_expression >2sigma(I)
_cod_data_source_file ic801557c_si_001_6.cif
_cod_data_source_block Complex_5
_cod_depositor_comments
;
The following automatic conversions were performed:
'_symmetry_cell_setting' value 'Orthorhombic' changed to 'orthorhombic'
according to '/home/saulius/struct/CIF-dictionaries/cif_core.dic'
dictionary named 'cif_core.dic' version 2.4.1 from 2010-06-29.

Automatic conversion script
Id: cif_fix_enum 1527 2010-12-29 10:47:43Z saulius 
;
_cod_database_code 4306746

loop_
_symmetry_equiv_pos_as_xyz
'x, y, z'
'-x+1/2, -y+1/2, z+1/2'
'-x, y, -z+1/2'
'x+1/2, -y+1/2, -z'
'-x, -y, -z'
'x-1/2, y-1/2, -z-1/2'
'x, -y, z-1/2'
'-x-1/2, y-1/2, z'

loop_
_atom_site_label
_atom_site_type_symbol
_atom_site_fract_x
_atom_site_fract_y
_atom_site_fract_z
_atom_site_U_iso_or_equiv
_atom_site_adp_type
_atom_site_occupancy
_atom_site_symmetry_multiplicity
_atom_site_calc_flag
_atom_site_refinement_flags
_atom_site_disorder_assembly
_atom_site_disorder_group
Pd1 Pd 0.323195(15) 0.48244(3) 0.01459(2) 0.03453(15) Uani 1 1 d . . .
Pd2 Pd 0.365997(15) 0.79354(3) 0.01389(2) 0.03403(15) Uani 1 1 d . . .
Zn1 Zn 0.37982(2) 0.63155(4) -0.03675(4) 0.0404(2) Uani 1 1 d . . .
O1 O 0.41889(13) 0.8111(2) -0.0598(2) 0.0400(10) Uani 1 1 d . . .
O1S O 0.4574(2) 0.9281(5) 0.4072(5) 0.134(3) Uani 1 1 d . . .
O2 O 0.41766(14) 0.6936(2) -0.1055(2) 0.0431(10) Uani 1 1 d . . .
O3 O 0.36406(14) 0.4405(2) -0.0703(2) 0.0378(10) Uani 1 1 d . . .
O4 O 0.41029(14) 0.5413(2) -0.0773(2) 0.0456(11) Uani 1 1 d . . .
O5 O 0.40419(15) 0.6335(2) 0.0647(2) 0.0446(11) Uani 1 1 d . . .
O6 O 0.41586(13) 0.7567(3) 0.08710(19) 0.0398(10) Uani 1 1 d . . .
O7 O 0.28307(13) 0.5266(2) -0.0692(2) 0.0381(10) Uani 1 1 d . . .
O8 O 0.31754(14) 0.6401(2) -0.0754(2) 0.0438(10) Uani 1 1 d . . .
N1 N 0.27795(16) 0.5172(3) 0.0917(3) 0.0390(12) Uani 1 1 d . . .
N2 N 0.36384(16) 0.4345(3) 0.0914(3) 0.0389(12) Uani 1 1 d . . .
N3 N 0.31850(16) 0.7873(3) 0.0950(2) 0.0349(12) Uani 1 1 d . . .
N4 N 0.32008(16) 0.8277(3) -0.0623(2) 0.0347(11) Uani 1 1 d . . .
C1 C 0.2459(2) 0.5396(4) 0.2165(3) 0.0529(18) Uani 1 1 d . . .
H1A H 0.2377 0.5912 0.2027 0.079 Uiso 1 1 calc R . .
H1B H 0.2561 0.5384 0.2689 0.079 Uiso 1 1 calc R . .
H1C H 0.2188 0.5072 0.2104 0.079 Uiso 1 1 calc R . .
C1S C 0.4697(4) 0.9999(7) 0.3899(7) 0.114(4) Uani 1 1 d . . .
H1SA H 0.4599 1.0342 0.4306 0.137 Uiso 1 1 calc R . .
H1SB H 0.4541 1.0157 0.3431 0.137 Uiso 1 1 calc R . .
C2 C 0.2847(2) 0.5119(4) 0.1660(3) 0.0438(16) Uani 1 1 d . . .
C2S C 0.5200(4) 1.0044(7) 0.3801(8) 0.126(4) Uani 1 1 d . . .
H2SA H 0.5349 1.0264 0.4250 0.151 Uiso 1 1 calc R . .
H2SB H 0.5281 1.0349 0.3356 0.151 Uiso 1 1 calc R . .
C3 C 0.3235(2) 0.4810(4) 0.1993(3) 0.0438(16) Uani 1 1 d . . .
H3A H 0.3255 0.4864 0.2522 0.053 Uiso 1 1 calc R . .
C3S C 0.5338(4) 0.9252(6) 0.3698(8) 0.125(4) Uani 1 1 d . . .
H3SA H 0.5415 0.9154 0.3166 0.150 Uiso 1 1 calc R . .
H3SB H 0.5613 0.9135 0.4008 0.150 Uiso 1 1 calc R . .
C4 C 0.3600(2) 0.4431(3) 0.1655(3) 0.0396(15) Uani 1 1 d . . .
C4S C 0.4948(4) 0.8799(6) 0.3929(8) 0.133(5) Uani 1 1 d . . .
H4SA H 0.4866 0.8438 0.3528 0.160 Uiso 1 1 calc R . .
H4SB H 0.5027 0.8512 0.4387 0.160 Uiso 1 1 calc R . .
C5 C 0.3958(2) 0.4078(4) 0.2161(3) 0.0523(18) Uani 1 1 d . . .
H5A H 0.3984 0.3542 0.2046 0.078 Uiso 1 1 calc R . .
H5B H 0.3865 0.4141 0.2686 0.078 Uiso 1 1 calc R . .
H5C H 0.4258 0.4321 0.2079 0.078 Uiso 1 1 calc R . .
C6 C 0.2329(2) 0.5414(4) 0.0653(3) 0.0378(15) Uani 1 1 d . . .
C7 C 0.1973(2) 0.4898(4) 0.0581(3) 0.0446(16) Uani 1 1 d . . .
H7A H 0.2023 0.4386 0.0706 0.054 Uiso 1 1 calc R . .
C8 C 0.1544(2) 0.5132(4) 0.0326(3) 0.0506(18) Uani 1 1 d . . .
H8A H 0.1296 0.4783 0.0296 0.061 Uiso 1 1 calc R . .
C9 C 0.1475(2) 0.5868(4) 0.0115(3) 0.0499(17) Uani 1 1 d . . .
H9A H 0.1183 0.6025 -0.0073 0.060 Uiso 1 1 calc R . .
C10 C 0.1828(2) 0.6365(4) 0.0180(3) 0.0529(18) Uani 1 1 d . . .
H10A H 0.1779 0.6872 0.0036 0.064 Uiso 1 1 calc R . .
C11 C 0.2261(2) 0.6156(4) 0.0451(3) 0.0455(16) Uani 1 1 d . . .
H11A H 0.2504 0.6513 0.0496 0.055 Uiso 1 1 calc R . .
C12 C 0.4023(2) 0.3919(3) 0.0638(3) 0.0395(15) Uani 1 1 d . . .
C13 C 0.4455(2) 0.4241(4) 0.0553(3) 0.0429(15) Uani 1 1 d . . .
H13A H 0.4499 0.4756 0.0671 0.051 Uiso 1 1 calc R . .
C14 C 0.4825(2) 0.3819(4) 0.0299(3) 0.0477(17) Uani 1 1 d . . .
H14A H 0.5122 0.4039 0.0255 0.057 Uiso 1 1 calc R . .
C15 C 0.4759(2) 0.3082(4) 0.0112(3) 0.0492(17) Uani 1 1 d . . .
H15A H 0.5013 0.2797 -0.0070 0.059 Uiso 1 1 calc R . .
C16 C 0.4331(2) 0.2746(4) 0.0182(3) 0.0452(16) Uani 1 1 d . . .
H16A H 0.4291 0.2232 0.0055 0.054 Uiso 1 1 calc R . .
C17 C 0.3958(2) 0.3169(4) 0.0444(3) 0.0436(15) Uani 1 1 d . . .
H17A H 0.3661 0.2946 0.0489 0.052 Uiso 1 1 calc R . .
C18 C 0.2409(2) 0.7932(4) 0.1522(3) 0.0469(16) Uani 1 1 d . . .
H18A H 0.2523 0.8263 0.1921 0.070 Uiso 1 1 calc R . .
H18B H 0.2395 0.7415 0.1709 0.070 Uiso 1 1 calc R . .
H18C H 0.2100 0.8094 0.1366 0.070 Uiso 1 1 calc R . .
C19 C 0.2733(2) 0.7968(3) 0.0860(3) 0.0388(15) Uani 1 1 d . . .
C20 C 0.2534(2) 0.8121(3) 0.0171(3) 0.0381(14) Uani 1 1 d . . .
H20A H 0.2206 0.8115 0.0163 0.046 Uiso 1 1 calc R . .
C21 C 0.2746(2) 0.8284(3) -0.0517(3) 0.0368(14) Uani 1 1 d . . .
C22 C 0.2432(2) 0.8507(4) -0.1149(3) 0.0474(17) Uani 1 1 d . . .
H22A H 0.2501 0.8200 -0.1592 0.071 Uiso 1 1 calc R . .
H22B H 0.2480 0.9038 -0.1270 0.071 Uiso 1 1 calc R . .
H22C H 0.2109 0.8428 -0.0999 0.071 Uiso 1 1 calc R . .
C23 C 0.3353(2) 0.7745(4) 0.1698(3) 0.0404(15) Uani 1 1 d . . .
C24 C 0.3331(2) 0.7035(4) 0.2011(3) 0.0411(15) Uani 1 1 d . . .
H24A H 0.3210 0.6628 0.1728 0.049 Uiso 1 1 calc R . .
C25 C 0.3486(2) 0.6918(4) 0.2746(4) 0.0518(18) Uani 1 1 d . . .
H25A H 0.3470 0.6432 0.2963 0.062 Uiso 1 1 calc R . .
C26 C 0.3660(2) 0.7507(5) 0.3151(4) 0.0558(19) Uani 1 1 d . . .
H26A H 0.3759 0.7429 0.3654 0.067 Uiso 1 1 calc R . .
C27 C 0.3694(2) 0.8211(4) 0.2839(4) 0.057(2) Uani 1 1 d . . .
H27A H 0.3826 0.8612 0.3117 0.069 Uiso 1 1 calc R . .
C28 C 0.3533(2) 0.8334(4) 0.2109(3) 0.0477(16) Uani 1 1 d . . .
H28A H 0.3548 0.8822 0.1896 0.057 Uiso 1 1 calc R . .
C29 C 0.33756(19) 0.8488(4) -0.1355(3) 0.0388(15) Uani 1 1 d . . .
C30 C 0.3405(2) 0.7935(4) -0.1917(3) 0.0443(16) Uani 1 1 d . . .
H30A H 0.3313 0.7433 -0.1819 0.053 Uiso 1 1 calc R . .
C31 C 0.3573(2) 0.8142(4) -0.2621(3) 0.0494(17) Uani 1 1 d . . .
H31A H 0.3591 0.7776 -0.3007 0.059 Uiso 1 1 calc R . .
C32 C 0.3711(2) 0.8853(5) -0.2764(3) 0.0534(19) Uani 1 1 d . . .
H32A H 0.3827 0.8983 -0.3246 0.064 Uiso 1 1 calc R . .
C33 C 0.3684(2) 0.9390(4) -0.2204(4) 0.0543(18) Uani 1 1 d . . .
H33A H 0.3780 0.9890 -0.2302 0.065 Uiso 1 1 calc R . .
C34 C 0.3515(2) 0.9198(4) -0.1499(3) 0.0471(16) Uani 1 1 d . . .
H34A H 0.3497 0.9568 -0.1117 0.057 Uiso 1 1 calc R . .
C35 C 0.2495(2) 0.6195(4) -0.1466(3) 0.0495(17) Uani 1 1 d . . .
H35A H 0.2214 0.5894 -0.1395 0.074 Uiso 1 1 calc R . .
H35B H 0.2606 0.6135 -0.1982 0.074 Uiso 1 1 calc R . .
H35C H 0.2425 0.6724 -0.1371 0.074 Uiso 1 1 calc R . .
C36 C 0.2864(2) 0.5932(4) -0.0924(3) 0.0378(14) Uani 1 1 d . . .
C37 C 0.4305(2) 0.4348(4) -0.1480(3) 0.0463(16) Uani 1 1 d . . .
H37A H 0.4618 0.4551 -0.1437 0.069 Uiso 1 1 calc R . .
H37B H 0.4192 0.4420 -0.1994 0.069 Uiso 1 1 calc R . .
H37C H 0.4308 0.3812 -0.1361 0.069 Uiso 1 1 calc R . .
C38 C 0.3992(2) 0.4749(4) -0.0946(3) 0.0389(15) Uani 1 1 d . . .
C39 C 0.4543(2) 0.6697(4) 0.1646(3) 0.0473(17) Uani 1 1 d . . .
H39A H 0.4438 0.6955 0.2100 0.071 Uiso 1 1 calc R . .
H39B H 0.4856 0.6863 0.1520 0.071 Uiso 1 1 calc R . .
H39C H 0.4543 0.6154 0.1733 0.071 Uiso 1 1 calc R . .
C40 C 0.4219(2) 0.6880(4) 0.1002(3) 0.0379(15) Uani 1 1 d . . .
C41 C 0.4685(2) 0.7816(4) -0.1614(4) 0.0508(17) Uani 1 1 d . . .
H41A H 0.4879 0.7380 -0.1729 0.076 Uiso 1 1 calc R . .
H41B H 0.4878 0.8219 -0.1407 0.076 Uiso 1 1 calc R . .
H41C H 0.4535 0.7992 -0.2075 0.076 Uiso 1 1 calc R . .
C42 C 0.4318(2) 0.7596(4) -0.1043(3) 0.0412(15) Uani 1 1 d . . .

loop_
_atom_site_aniso_label
_atom_site_aniso_U_11
_atom_site_aniso_U_22
_atom_site_aniso_U_33
_atom_site_aniso_U_23
_atom_site_aniso_U_13
_atom_site_aniso_U_12
Pd1 0.0359(3) 0.0364(3) 0.0312(3) -0.00095(19) 0.00062(19) 0.0004(2)
Pd2 0.0367(3) 0.0368(3) 0.0286(3) 0.00032(18) 0.00016(18) 0.0003(2)
Zn1 0.0434(4) 0.0426(5) 0.0351(4) -0.0017(3) 0.0008(3) 0.0004(3)
O1 0.037(2) 0.047(3) 0.036(2) -0.0001(19) 0.0066(18) -0.003(2)
O1S 0.072(5) 0.099(6) 0.230(9) -0.005(6) 0.059(5) 0.004(4)
O2 0.047(3) 0.044(3) 0.038(2) -0.0002(19) 0.0035(18) 0.002(2)
O3 0.042(3) 0.042(3) 0.029(2) -0.0059(17) 0.0035(17) 0.001(2)
O4 0.046(3) 0.042(3) 0.049(3) -0.004(2) 0.008(2) 0.004(2)
O5 0.065(3) 0.038(3) 0.031(2) -0.0001(18) 0.0021(19) 0.007(2)
O6 0.040(2) 0.051(3) 0.029(2) -0.0020(18) -0.0036(17) 0.002(2)
O7 0.039(2) 0.041(3) 0.034(2) -0.0001(18) -0.0015(17) -0.0028(19)
O8 0.045(3) 0.045(3) 0.042(2) 0.0070(19) 0.0005(18) -0.003(2)
N1 0.034(3) 0.042(3) 0.041(3) -0.001(2) 0.008(2) -0.001(2)
N2 0.037(3) 0.040(3) 0.039(3) 0.002(2) -0.001(2) 0.000(2)
N3 0.034(3) 0.040(3) 0.030(3) -0.002(2) 0.004(2) -0.001(2)
N4 0.041(3) 0.034(3) 0.028(3) 0.001(2) -0.002(2) 0.001(2)
C1 0.057(5) 0.060(5) 0.041(4) -0.005(3) 0.005(3) 0.013(4)
C1S 0.091(9) 0.087(9) 0.164(11) -0.001(7) -0.018(7) 0.022(7)
C2 0.046(4) 0.048(4) 0.038(4) 0.000(3) 0.001(3) -0.005(3)
C2S 0.088(8) 0.102(10) 0.186(12) 0.013(8) 0.024(8) -0.006(7)
C3 0.050(4) 0.056(5) 0.025(3) -0.001(3) -0.002(3) -0.006(3)
C3S 0.088(8) 0.082(9) 0.205(13) 0.000(8) 0.031(8) 0.012(7)
C4 0.043(4) 0.040(4) 0.035(4) -0.001(3) -0.004(3) -0.004(3)
C4S 0.090(8) 0.087(8) 0.222(14) 0.022(8) 0.050(8) 0.018(7)
C5 0.057(4) 0.061(5) 0.038(4) 0.000(3) -0.004(3) 0.009(4)
C6 0.043(4) 0.040(4) 0.031(3) -0.004(3) 0.006(3) 0.005(3)
C7 0.045(4) 0.044(4) 0.045(4) 0.000(3) 0.010(3) 0.002(3)
C8 0.045(4) 0.067(5) 0.040(4) -0.007(3) 0.008(3) -0.002(4)
C9 0.042(4) 0.057(5) 0.050(4) -0.004(3) 0.002(3) 0.014(4)
C10 0.054(5) 0.055(5) 0.050(4) 0.002(3) 0.007(3) 0.016(4)
C11 0.051(4) 0.041(4) 0.044(4) -0.009(3) 0.007(3) 0.001(3)
C12 0.047(4) 0.035(4) 0.037(3) 0.007(3) -0.007(3) 0.006(3)
C13 0.044(4) 0.047(4) 0.038(4) 0.005(3) 0.002(3) -0.003(3)
C14 0.036(4) 0.055(5) 0.052(4) 0.009(3) -0.003(3) -0.002(3)
C15 0.044(4) 0.059(5) 0.044(4) 0.005(3) 0.005(3) 0.014(3)
C16 0.050(4) 0.043(4) 0.042(4) 0.000(3) -0.006(3) 0.000(3)
C17 0.045(4) 0.045(4) 0.040(3) 0.001(3) 0.001(3) 0.006(3)
C18 0.045(4) 0.052(5) 0.044(4) 0.000(3) 0.001(3) 0.004(3)
C19 0.049(4) 0.032(4) 0.036(4) -0.006(2) 0.005(3) -0.003(3)
C20 0.037(4) 0.035(4) 0.042(4) -0.003(3) 0.001(3) 0.002(3)
C21 0.040(4) 0.029(4) 0.042(3) -0.001(3) -0.006(3) 0.002(3)
C22 0.047(4) 0.057(5) 0.038(4) 0.006(3) -0.003(3) 0.005(3)
C23 0.039(4) 0.053(4) 0.030(3) 0.001(3) 0.003(3) 0.003(3)
C24 0.040(4) 0.046(4) 0.038(4) 0.007(3) 0.007(3) 0.003(3)
C25 0.042(4) 0.066(5) 0.048(4) 0.012(3) 0.009(3) 0.011(4)
C26 0.058(5) 0.083(6) 0.027(4) 0.010(4) 0.003(3) 0.012(4)
C27 0.059(5) 0.072(6) 0.041(4) -0.017(4) -0.009(3) 0.007(4)
C28 0.048(4) 0.053(5) 0.041(4) -0.003(3) -0.002(3) 0.006(3)
C29 0.033(4) 0.050(4) 0.034(3) 0.002(3) -0.004(2) 0.000(3)
C30 0.048(4) 0.049(4) 0.036(4) 0.002(3) -0.004(3) 0.004(3)
C31 0.047(4) 0.066(5) 0.035(4) -0.002(3) 0.000(3) 0.002(4)
C32 0.043(4) 0.085(6) 0.032(4) 0.018(4) 0.002(3) 0.002(4)
C33 0.058(5) 0.056(5) 0.049(4) 0.016(3) -0.005(3) -0.003(4)
C34 0.052(4) 0.047(5) 0.042(4) 0.002(3) -0.001(3) 0.001(3)
C35 0.050(4) 0.062(5) 0.037(4) 0.001(3) -0.008(3) -0.002(3)
C36 0.040(4) 0.044(4) 0.030(3) -0.003(3) 0.006(3) 0.002(3)
C37 0.051(4) 0.046(4) 0.042(4) -0.008(3) 0.009(3) 0.005(3)
C38 0.040(4) 0.044(4) 0.033(3) -0.002(3) -0.001(3) 0.003(3)
C39 0.047(4) 0.062(5) 0.033(3) 0.001(3) -0.006(3) 0.006(3)
C40 0.038(4) 0.047(5) 0.029(3) 0.002(3) 0.012(3) 0.007(3)
C41 0.052(4) 0.052(5) 0.048(4) 0.005(3) 0.016(3) -0.007(3)
C42 0.041(4) 0.046(5) 0.036(4) 0.003(3) -0.001(3) 0.003(3)

loop_
_atom_type_symbol
_atom_type_description
_atom_type_scat_dispersion_real
_atom_type_scat_dispersion_imag
_atom_type_scat_source
C C 0.0033 0.0016 'International Tables Vol C Tables 4.2.6.8 and 6.1.1.4'
H H 0.0000 0.0000 'International Tables Vol C Tables 4.2.6.8 and 6.1.1.4'
N N 0.0061 0.0033 'International Tables Vol C Tables 4.2.6.8 and 6.1.1.4'
O O 0.0106 0.0060 'International Tables Vol C Tables 4.2.6.8 and 6.1.1.4'
Pd Pd -0.9988 1.0072 'International Tables Vol C Tables 4.2.6.8 and 6.1.1.4'
Zn Zn 0.2839 1.4301 'International Tables Vol C Tables 4.2.6.8 and 6.1.1.4'

loop_
_geom_angle_atom_site_label_1
_geom_angle_atom_site_label_2
_geom_angle_atom_site_label_3
_geom_angle
_geom_angle_site_symmetry_1
_geom_angle_site_symmetry_3
_geom_angle_publ_flag
N1 Pd1 N2 92.7(2) . . ?
N1 Pd1 O7 90.62(18) . . ?
N2 Pd1 O7 176.26(18) . . ?
N1 Pd1 O3 173.84(18) . . ?
N2 Pd1 O3 90.63(17) . . ?
O7 Pd1 O3 85.92(15) . . ?
N4 Pd2 N3 93.00(19) . . ?
N4 Pd2 O1 90.81(17) . . ?
N3 Pd2 O1 171.93(18) . . ?
N4 Pd2 O6 176.54(17) . . ?
N3 Pd2 O6 90.29(17) . . ?
O1 Pd2 O6 86.06(15) . . ?
N4 Pd2 Zn1 100.03(14) . . ?
N3 Pd2 Zn1 104.56(14) . . ?
O1 Pd2 Zn1 81.74(12) . . ?
O6 Pd2 Zn1 78.08(12) . . ?
O8 Zn1 O5 131.93(17) . . ?
O8 Zn1 O4 110.51(18) . . ?
O5 Zn1 O4 101.15(17) . . ?
O8 Zn1 O2 104.53(16) . . ?
O5 Zn1 O2 111.44(17) . . ?
O4 Zn1 O2 88.94(17) . . ?
O8 Zn1 Pd2 84.75(13) . . ?
O5 Zn1 Pd2 75.84(12) . . ?
O4 Zn1 Pd2 159.90(13) . . ?
O2 Zn1 Pd2 74.17(12) . . ?
C42 O1 Pd2 120.8(4) . . ?
C1S O1S C4S 109.4(8) . . ?
C42 O2 Zn1 134.3(4) . . ?
C38 O3 Pd1 122.5(4) . . ?
C38 O4 Zn1 137.7(4) . . ?
C40 O5 Zn1 128.7(4) . . ?
C40 O6 Pd2 121.8(4) . . ?
C36 O7 Pd1 123.9(4) . . ?
C36 O8 Zn1 134.1(4) . . ?
C2 N1 C6 118.1(5) . . ?
C2 N1 Pd1 124.2(4) . . ?
C6 N1 Pd1 117.3(3) . . ?
C4 N2 C12 117.7(5) . . ?
C4 N2 Pd1 125.5(4) . . ?
C12 N2 Pd1 116.6(3) . . ?
C19 N3 C23 117.7(5) . . ?
C19 N3 Pd2 125.6(4) . . ?
C23 N3 Pd2 116.6(4) . . ?
C21 N4 C29 118.2(5) . . ?
C21 N4 Pd2 124.3(4) . . ?
C29 N4 Pd2 117.4(4) . . ?
O1S C1S C2S 109.7(9) . . ?
N1 C2 C3 124.7(6) . . ?
N1 C2 C1 117.0(5) . . ?
C3 C2 C1 118.3(5) . . ?
C1S C2S C3S 103.5(10) . . ?
C2 C3 C4 128.6(6) . . ?
C4S C3S C2S 106.5(9) . . ?
N2 C4 C3 123.2(5) . . ?
N2 C4 C5 119.1(5) . . ?
C3 C4 C5 117.6(5) . . ?
O1S C4S C3S 108.1(9) . . ?
C11 C6 C7 120.2(6) . . ?
C11 C6 N1 119.6(6) . . ?
C7 C6 N1 120.1(6) . . ?
C8 C7 C6 119.8(6) . . ?
C9 C8 C7 120.3(7) . . ?
C10 C9 C8 119.2(6) . . ?
C9 C10 C11 122.1(7) . . ?
C6 C11 C10 118.2(6) . . ?
C13 C12 C17 119.5(6) . . ?
C13 C12 N2 121.3(6) . . ?
C17 C12 N2 119.3(6) . . ?
C12 C13 C14 120.5(6) . . ?
C15 C14 C13 119.7(6) . . ?
C14 C15 C16 121.2(6) . . ?
C15 C16 C17 119.2(6) . . ?
C12 C17 C16 119.8(6) . . ?
N3 C19 C20 122.9(5) . . ?
N3 C19 C18 120.8(5) . . ?
C20 C19 C18 116.3(6) . . ?
C19 C20 C21 129.4(6) . . ?
N4 C21 C20 123.8(5) . . ?
N4 C21 C22 119.6(5) . . ?
C20 C21 C22 116.5(5) . . ?
C28 C23 C24 119.9(6) . . ?
C28 C23 N3 119.9(6) . . ?
C24 C23 N3 120.2(6) . . ?
C23 C24 C25 119.9(6) . . ?
C26 C25 C24 119.8(7) . . ?
C25 C26 C27 120.8(6) . . ?
C26 C27 C28 119.7(7) . . ?
C23 C28 C27 120.0(7) . . ?
C34 C29 C30 120.1(6) . . ?
C34 C29 N4 121.3(5) . . ?
C30 C29 N4 118.6(6) . . ?
C31 C30 C29 118.4(6) . . ?
C32 C31 C30 121.3(6) . . ?
C31 C32 C33 119.6(6) . . ?
C32 C33 C34 120.1(7) . . ?
C29 C34 C33 120.5(6) . . ?
O7 C36 O8 126.6(6) . . ?
O7 C36 C35 116.5(6) . . ?
O8 C36 C35 116.8(6) . . ?
O3 C38 O4 125.0(5) . . ?
O3 C38 C37 118.3(6) . . ?
O4 C38 C37 116.7(6) . . ?
O6 C40 O5 126.7(6) . . ?
O6 C40 C39 115.8(6) . . ?
O5 C40 C39 117.5(6) . . ?
O2 C42 O1 126.6(6) . . ?
O2 C42 C41 117.5(6) . . ?
O1 C42 C41 115.9(6) . . ?

loop_
_geom_bond_atom_site_label_1
_geom_bond_atom_site_label_2
_geom_bond_distance
_geom_bond_site_symmetry_2
_geom_bond_publ_flag
Pd1 N1 1.996(4) . ?
Pd1 N2 1.997(5) . ?
Pd1 O7 2.049(4) . ?
Pd1 O3 2.060(4) . ?
Pd2 N4 1.995(4) . ?
Pd2 N3 1.998(4) . ?
Pd2 O1 2.041(4) . ?
Pd2 O6 2.053(4) . ?
Pd2 Zn1 3.0511(9) . ?
Zn1 O8 1.935(4) . ?
Zn1 O5 1.941(4) . ?
Zn1 O4 1.971(4) . ?
Zn1 O2 1.980(4) . ?
O1 C42 1.270(7) . ?
O1S C1S 1.364(12) . ?
O1S C4S 1.405(11) . ?
O2 C42 1.246(7) . ?
O3 C38 1.264(7) . ?
O4 C38 1.264(7) . ?
O5 C40 1.268(7) . ?
O6 C40 1.259(7) . ?
O7 C36 1.261(7) . ?
O8 C36 1.266(7) . ?
N1 C2 1.343(7) . ?
N1 C6 1.451(7) . ?
N2 C4 1.334(7) . ?
N2 C12 1.434(7) . ?
N3 C19 1.327(7) . ?
N3 C23 1.438(7) . ?
N4 C21 1.329(7) . ?
N4 C29 1.448(7) . ?
C1 C2 1.521(8) . ?
C1S C2S 1.466(14) . ?
C2 C3 1.385(8) . ?
C2S C3S 1.479(13) . ?
C3 C4 1.391(8) . ?
C3S C4S 1.448(13) . ?
C4 C5 1.511(8) . ?
C6 C11 1.385(8) . ?
C6 C7 1.387(8) . ?
C7 C8 1.386(9) . ?
C8 C9 1.379(10) . ?
C9 C10 1.358(10) . ?
C10 C11 1.393(9) . ?
C12 C13 1.384(8) . ?
C12 C17 1.394(8) . ?
C13 C14 1.384(9) . ?
C14 C15 1.367(9) . ?
C15 C16 1.382(9) . ?
C16 C17 1.396(8) . ?
C18 C19 1.508(8) . ?
C19 C20 1.384(8) . ?
C20 C21 1.401(8) . ?
C21 C22 1.503(8) . ?
C23 C28 1.382(9) . ?
C23 C24 1.384(8) . ?
C24 C25 1.401(8) . ?
C25 C26 1.371(10) . ?
C26 C27 1.376(10) . ?
C27 C28 1.398(9) . ?
C29 C34 1.352(8) . ?
C29 C30 1.409(8) . ?
C30 C31 1.395(8) . ?
C31 C32 1.353(9) . ?
C32 C33 1.385(10) . ?
C33 C34 1.391(8) . ?
C35 C36 1.513(8) . ?
C37 C38 1.495(8) . ?
C39 C40 1.517(8) . ?
C41 C42 1.523(8) . ?
